data_2105151
loop_
_publ_author_name
'Tumanov, Nikolay A.'
'Boldyreva, Elena V.'

_publ_section_title
;
 X-ray diffraction and Raman study of <small>DL</small>-alanine at high
 pressure: revision of phase transitions
;
_journal_coeditor_code GP5051
_journal_issue 4
_journal_name_full 'Acta Crystallographica Section B'
_journal_page_first 412
_journal_page_last 423
_journal_paper_doi 10.1107/S0108768112028972
_journal_volume 68
_journal_year 2012
_chemical_formula_moiety 'C3 H7 N O2'
_chemical_formula_sum 'C3 H7 N O2'
_chemical_formula_weight 89.10
_chemical_name_common DL-alanine
_chemical_name_systematic 'DL-2-Aminopropionic Acid '
_space_group_IT_number 33
_symmetry_cell_setting orthorhombic
_symmetry_space_group_name_Hall 'P 2c -2n'
_symmetry_space_group_name_H-M 'P n a 21'
_atom_sites_solution_hydrogens geom
_atom_sites_solution_primary direct
_atom_sites_solution_secondary difmap
_audit_creation_method SHELXL-97
_cell_angle_alpha 90.00
_cell_angle_beta 90.00
_cell_angle_gamma 90.00
_cell_formula_units_Z 4
_cell_length_a 11.5877(17)
_cell_length_b 5.617(3)
_cell_length_c 5.6894(5)
_cell_measurement_reflns_used 1389
_cell_measurement_temperature 293(2)
_cell_measurement_theta_max 31.0669
_cell_measurement_theta_min 3.5094
_cell_volume 370.3(2)
_computing_cell_refinement 'CrysAlis Pro (Oxford Diffraction Ltd, 2010)'
_computing_data_collection 'CrysAlis Pro (Oxford Diffraction Ltd, 2010)'
_computing_data_reduction 'CrysAlis Pro (Oxford Diffraction Ltd, 2010)'
_computing_molecular_graphics 'Mercury (Macrae <i>et al.</i>, 2008)'
_computing_publication_material
;
Mercury (Macrae <i>et al.</i>, 2008),
PLATON (Spek, 2009),
enCIFer (Allen <i>et al.</i>, 2004)
;
_computing_structure_refinement 'SHELXL-97 (Sheldrick, 1997)'
_computing_structure_solution 'SHELXS-97 (Sheldrick, 1990)'
_diffrn_ambient_temperature 293(2)
_diffrn_detector_area_resol_mean 10.3457
_diffrn_measured_fraction_theta_full 0.447
_diffrn_measured_fraction_theta_max 0.447
_diffrn_measurement_device_type 'Oxford Diffraction Gemini Ultra R'
_diffrn_measurement_method \w
_diffrn_radiation_monochromator graphite
_diffrn_radiation_type MoK\a
_diffrn_radiation_wavelength 0.71073
_diffrn_reflns_av_R_equivalents 0.0637
_diffrn_reflns_av_sigmaI/netI 0.0507
_diffrn_reflns_limit_h_max 15
_diffrn_reflns_limit_h_min -16
_diffrn_reflns_limit_k_max 4
_diffrn_reflns_limit_k_min -4
_diffrn_reflns_limit_l_max 8
_diffrn_reflns_limit_l_min -8
_diffrn_reflns_number 3067
_diffrn_reflns_theta_full 31.14
_diffrn_reflns_theta_max 31.14
_diffrn_reflns_theta_min 3.52
_exptl_absorpt_coefficient_mu 0.133
_exptl_absorpt_correction_T_max 0.478
_exptl_absorpt_correction_T_min 0.407
_exptl_absorpt_correction_type gaussian
_exptl_absorpt_process_details
;
Absorb6.1 (R. J. Angel, 2004)
;
_exptl_crystal_colour colorless
_exptl_crystal_density_diffrn 1.598
_exptl_crystal_density_method 'not measured'
_exptl_crystal_description plate
_exptl_crystal_F_000 192
_exptl_crystal_size_max 0.16
_exptl_crystal_size_mid 0.10
_exptl_crystal_size_min 0.06
_refine_diff_density_max 0.139
_refine_diff_density_min -0.124
_refine_ls_extinction_method none
_refine_ls_goodness_of_fit_ref 1.028
_refine_ls_hydrogen_treatment constr
_refine_ls_matrix_type full
_refine_ls_number_parameters 57
_refine_ls_number_reflns 528
_refine_ls_number_restraints 1
_refine_ls_restrained_S_all 1.027
_refine_ls_R_factor_all 0.0595
_refine_ls_R_factor_gt 0.0400
_refine_ls_shift/su_max 0.040
_refine_ls_shift/su_mean 0.010
_refine_ls_structure_factor_coef Fsqd
_refine_ls_weighting_details 'calc w=1/[\s^2^(Fo^2^)+(0.0226P)^2^+0.0000P] where P=(Fo^2^+2Fc^2^)/3'
_refine_ls_weighting_scheme calc
_refine_ls_wR_factor_gt 0.0591
_refine_ls_wR_factor_ref 0.0634
_reflns_number_gt 420
_reflns_number_total 528
_reflns_threshold_expression I>2\s(I)
_cod_data_source_file gp5051.cif
_cod_data_source_block dlala_41kbar
_cod_database_code 2105151

loop_
_symmetry_equiv_pos_as_xyz
'x, y, z'
'-x, -y, z+1/2'
'-x+1/2, y+1/2, z+1/2'
'x+1/2, -y+1/2, z'

loop_
_atom_site_type_symbol
_atom_site_label
_atom_site_fract_x
_atom_site_fract_y
_atom_site_fract_z
_atom_site_U_iso_or_equiv
_atom_site_adp_type
_atom_site_calc_flag
_atom_site_refinement_flags
_atom_site_occupancy
_atom_site_symmetry_multiplicity
O O2 0.59313(16) 0.4854(7) 0.6080(3) 0.0269(12) Uani d . 1 1
O O1 0.68393(12) 0.1626(6) 0.7461(3) 0.0291(11) Uani d . 1 1
C C1 0.6451(2) 0.2911(10) 0.5840(4) 0.0253(18) Uani d . 1 1
C C2 0.66259(17) 0.1938(9) 0.3346(4) 0.0193(17) Uani d . 1 1
H H2 0.7440 0.1507 0.3155 0.023 Uiso calc R 1 1
C C3 0.5899(2) -0.0244(11) 0.2899(5) 0.029(2) Uani d . 1 1
H H3B 0.6044 -0.0821 0.1338 0.035 Uiso calc R 1 1
H H3A 0.5098 0.0158 0.3054 0.035 Uiso calc R 1 1
H H3C 0.6094 -0.1457 0.4019 0.035 Uiso calc R 1 1
N N1 0.63363(16) 0.3793(7) 0.1597(3) 0.0230(13) Uani d . 1 1
H H1C 0.6793 0.5050 0.1807 0.028 Uiso calc R 1 1
H H1A 0.5603 0.4230 0.1776 0.028 Uiso calc R 1 1
H H1B 0.6439 0.3217 0.0155 0.028 Uiso calc R 1 1

loop_
_atom_site_aniso_label
_atom_site_aniso_U_11
_atom_site_aniso_U_22
_atom_site_aniso_U_33
_atom_site_aniso_U_12
_atom_site_aniso_U_13
_atom_site_aniso_U_23
O2 0.0326(10) 0.025(4) 0.0228(11) 0.0041(10) -0.0002(8) -0.0031(13)
O1 0.0312(10) 0.039(4) 0.0166(7) 0.0083(10) 0.0001(7) 0.0057(14)
C1 0.0138(13) 0.045(6) 0.0169(14) -0.0065(13) 0.0009(10) -0.005(2)
C2 0.0180(14) 0.025(6) 0.0149(12) 0.0034(14) -0.0008(8) 0.0043(19)
C3 0.0326(15) 0.036(7) 0.0196(15) -0.0011(15) -0.0021(9) 0.0029(18)
N1 0.0278(13) 0.028(4) 0.0138(10) -0.0037(11) 0.0009(7) -0.0083(17)

loop_
_atom_type_symbol
_atom_type_description
_atom_type_scat_dispersion_real
_atom_type_scat_dispersion_imag
_atom_type_scat_source
C C 0.0033 0.0016 'International Tables Vol C Tables 4.2.6.8 and 6.1.1.4'
H H 0.0000 0.0000 'International Tables Vol C Tables 4.2.6.8 and 6.1.1.4'
N N 0.0061 0.0033 'International Tables Vol C Tables 4.2.6.8 and 6.1.1.4'
O O 0.0106 0.0060 'International Tables Vol C Tables 4.2.6.8 and 6.1.1.4'

loop_
_geom_angle_atom_site_label_1
_geom_angle_atom_site_label_2
_geom_angle_atom_site_label_3
_geom_angle
O2 C1 O1 126.4(3)
O2 C1 C2 118.3(3)
O1 C1 C2 115.3(4)
N1 C2 C3 109.4(2)
N1 C2 C1 110.0(4)
C3 C2 C1 111.8(3)
N1 C2 H2 108.5
C3 C2 H2 108.5
C1 C2 H2 108.5
C2 C3 H3B 109.5
C2 C3 H3A 109.5
H3B C3 H3A 109.5
C2 C3 H3C 109.5
H3B C3 H3C 109.5
H3A C3 H3C 109.5
C2 N1 H1C 109.5
C2 N1 H1A 109.5
H1C N1 H1A 109.5
C2 N1 H1B 109.5
H1C N1 H1B 109.5
H1A N1 H1B 109.5

loop_
_geom_bond_atom_site_label_1
_geom_bond_atom_site_label_2
_geom_bond_distance
O2 C1 1.254(6)
O1 C1 1.254(4)
C1 C2 1.534(3)
C2 N1 1.480(5)
C2 C3 1.508(7)
C2 H2 0.9800
C3 H3B 0.9600
C3 H3A 0.9600
C3 H3C 0.9600
N1 H1C 0.8900
N1 H1A 0.8900
N1 H1B 0.8900

loop_
_geom_hbond_atom_site_label_D
_geom_hbond_atom_site_label_H
_geom_hbond_atom_site_label_A
_geom_hbond_site_symmetry_A
_geom_hbond_distance_DH
_geom_hbond_distance_HA
_geom_hbond_distance_DA
_geom_hbond_angle_DHA
N1 H1A O2 2_664 0.89 1.89 2.751(3) 161.3
N1 H1B O1 1_554 0.89 1.83 2.713(3) 169.0
N1 H1B O2 1_554 0.89 2.56 3.229(3) 132.3
N1 H1C O1 3_654 0.89 1.85 2.691(3) 156.1

loop_
_geom_torsion_atom_site_label_1
_geom_torsion_atom_site_label_2
_geom_torsion_atom_site_label_3
_geom_torsion_atom_site_label_4
_geom_torsion
O2 C1 C2 N1 11.6(4)
O1 C1 C2 N1 -169.4(3)
O2 C1 C2 C3 -110.1(5)
O1 C1 C2 C3 68.9(4)

loop_
_cod_related_entry_id
_cod_related_entry_database
_cod_related_entry_code
1 ChemSpider 582
